data_7046861
loop_
_publ_author_name
'Sugiarto, ?'
'Tagami, Tomoko'
'Kawamoto, Keisuke'
'Hayashi, Yoshihito'

_publ_section_title
;
 Synthesis of cationic molybdenum-cobalt heterometallic clusters protected
 against hydrolysis by macrocyclic triazacyclononane complexes.
;
_journal_issue 29
_journal_name_full 'Dalton transactions (Cambridge, England : 2003)'
_journal_page_first 9657
_journal_page_last 9664
_journal_paper_doi 10.1039/c8dt01226a
_journal_volume 47
_journal_year 2018
_chemical_formula_moiety 'C17 H35 Co2 Mo5 O18, (H2 O)4.5'
_chemical_formula_sum 'C17 H44 Co2 Mo5 N7 O22.5'
_chemical_formula_weight 1304.15
_space_group_crystal_system monoclinic
_space_group_IT_number 14
_space_group_name_Hall '-P 2yn'
_space_group_name_H-M_alt 'P 1 21/n 1'
_symmetry_space_group_name_Hall '-P 2yn'
_symmetry_space_group_name_H-M 'P 1 21/n 1'
_atom_sites_solution_hydrogens geom
_audit_creation_method SHELXL-2014/7
_audit_update_record
;
2018-06-13 deposited with the CCDC.
2018-06-26 downloaded from the CCDC.
;
_cell_angle_alpha 90
_cell_angle_beta 106.07(1)
_cell_angle_gamma 90
_cell_formula_units_Z 8
_cell_length_a 17.2313(6)
_cell_length_b 22.1991(7)
_cell_length_c 19.1579(6)
_cell_measurement_reflns_used 9055
_cell_measurement_temperature 93(2)
_cell_measurement_theta_max 72.62
_cell_measurement_theta_min 3.33
_cell_volume 7041.9(5)
_computing_cell_refinement 'SAINT (Bruker AXS)'
_computing_data_collection 'APEX3 (Bruker AXS)'
_computing_data_reduction 'SAINT (Bruker AXS)'
_computing_molecular_graphics 'ShelXle (H?bschle et al., 2011)'
_computing_publication_material 'APEX3 (Bruker AXS)'
_computing_structure_refinement 'SHELXL-2014/7 (Sheldrick, 2014)'
_computing_structure_solution 'SHELXT (Sheldrick, 2015)'
_diffrn_ambient_temperature 93(2)
_diffrn_measured_fraction_theta_full 0.999
_diffrn_measured_fraction_theta_max 0.994
_diffrn_measurement_device_type 'Bruker D8 goniometer'
_diffrn_measurement_method 'omega scans'
_diffrn_radiation_type CuK\a
_diffrn_radiation_wavelength 1.54178
_diffrn_reflns_av_R_equivalents 0.0608
_diffrn_reflns_av_unetI/netI 0.0531
_diffrn_reflns_Laue_measured_fraction_full 0.999
_diffrn_reflns_Laue_measured_fraction_max 0.994
_diffrn_reflns_limit_h_max 21
_diffrn_reflns_limit_h_min -21
_diffrn_reflns_limit_k_max 27
_diffrn_reflns_limit_k_min -27
_diffrn_reflns_limit_l_max 21
_diffrn_reflns_limit_l_min -23
_diffrn_reflns_number 54976
_diffrn_reflns_point_group_measured_fraction_full 0.999
_diffrn_reflns_point_group_measured_fraction_max 0.994
_diffrn_reflns_theta_full 67.679
_diffrn_reflns_theta_max 72.651
_diffrn_reflns_theta_min 3.056
_diffrn_source 'rotating-anode X-ray tube'
_exptl_absorpt_coefficient_mu 22.199
_exptl_absorpt_correction_T_max 0.7536
_exptl_absorpt_correction_T_min 0.3904
_exptl_absorpt_correction_type 'Multi-scan (SADABS; Bruker, 2015)'
_exptl_absorpt_process_details
;
The wR2 (int) value was improved from 0.1257 to 0.0710 after
the absorption corrections by unisg SADABS program.
;
_exptl_crystal_colour purple
_exptl_crystal_density_diffrn 2.460
_exptl_crystal_description Block
_exptl_crystal_F_000 5112
_exptl_crystal_size_max 0.07
_exptl_crystal_size_mid 0.05
_exptl_crystal_size_min 0.02
_refine_diff_density_max 1.026
_refine_diff_density_min -1.860
_refine_diff_density_rms 0.184
_refine_ls_extinction_method none
_refine_ls_goodness_of_fit_ref 1.052
_refine_ls_hydrogen_treatment constr
_refine_ls_matrix_type full
_refine_ls_number_parameters 964
_refine_ls_number_reflns 13920
_refine_ls_number_restraints 0
_refine_ls_restrained_S_all 1.052
_refine_ls_R_factor_all 0.0402
_refine_ls_R_factor_gt 0.0353
_refine_ls_shift/su_max 0.004
_refine_ls_shift/su_mean 0.000
_refine_ls_structure_factor_coef Fsqd
_refine_ls_weighting_details 'w=1/[\s^2^(Fo^2^)+(0.0302P)^2^+27.5884P] where P=(Fo^2^+2Fc^2^)/3'
_refine_ls_weighting_scheme calc
_refine_ls_wR_factor_gt 0.0870
_refine_ls_wR_factor_ref 0.0898
_reflns_Friedel_coverage 0.000
_reflns_number_gt 12520
_reflns_number_total 13920
_reflns_threshold_expression 'I > 2\s(I)'
_cod_data_source_file c8dt01226a2.cif
_cod_data_source_block 4
_cod_depositor_comments 'Adding full bibliography for 7046860--7046863.cif.'
_cod_original_cell_volume 7041.9(4)
_cod_original_formula_sum 'C17 H44 Co2 Mo5 N7 O22.50'
_cod_database_code 7046861
_shelx_shelxl_version_number 2014/7
_shelx_space_group_comment
;
The symmetry employed for this shelxl refinement is uniquely defined
by the following loop, which should always be used as a source of
symmetry information in preference to the above space-group names.
They are only intended as comments.
;

loop_
_space_group_symop_operation_xyz
'x, y, z'
'-x+1/2, y+1/2, -z+1/2'
'-x, -y, -z'
'x-1/2, -y-1/2, z-1/2'

loop_
_atom_site_label
_atom_site_type_symbol
_atom_site_fract_x
_atom_site_fract_y
_atom_site_fract_z
_atom_site_U_iso_or_equiv
_atom_site_adp_type
_atom_site_occupancy
_atom_site_site_symmetry_order
_atom_site_calc_flag
_atom_site_refinement_flags_posn
_atom_site_refinement_flags_adp
Mo1 Mo 0.79748(2) 0.60340(2) 0.57749(2) 0.01202(8) Uani 1 1 d . .
Mo2 Mo 0.59271(2) 0.61301(2) 0.48894(2) 0.01013(8) Uani 1 1 d . .
Mo3 Mo 0.72793(2) 0.62747(2) 0.39382(2) 0.01150(8) Uani 1 1 d . .
Mo4 Mo 0.67462(2) 0.48407(2) 0.54984(2) 0.01148(8) Uani 1 1 d . .
Mo5 Mo 0.80060(2) 0.49704(2) 0.45501(2) 0.01273(8) Uani 1 1 d . .
Co1 Co 0.71195(4) 0.71654(3) 0.50934(4) 0.01118(15) Uani 1 1 d . .
Co2 Co 0.53415(5) 0.57117(4) 0.30552(4) 0.01558(17) Uani 1 1 d . .
O1 O 0.8623(2) 0.64738(15) 0.64330(19) 0.0219(8) Uani 1 1 d . .
O2 O 0.69126(19) 0.65084(14) 0.56552(17) 0.0132(6) Uani 1 1 d . .
O3 O 0.79015(18) 0.66213(14) 0.49150(17) 0.0136(6) Uani 1 1 d . .
O4 O 0.7597(2) 0.54690(15) 0.62570(17) 0.0159(7) Uani 1 1 d . .
O5 O 0.86438(19) 0.55877(14) 0.54156(17) 0.0151(7) Uani 1 1 d . .
O6 O 0.70739(19) 0.55801(13) 0.48042(16) 0.0119(6) Uani 1 1 d . .
O7 O 0.5255(2) 0.66077(15) 0.51108(18) 0.0177(7) Uani 1 1 d . .
O8 O 0.64287(19) 0.67021(14) 0.43218(16) 0.0128(6) Uani 1 1 d . .
O9 O 0.53695(19) 0.57995(14) 0.40574(17) 0.0148(6) Uani 1 1 d . .
O10 O 0.60009(18) 0.54935(14) 0.55363(17) 0.0132(6) Uani 1 1 d . .
O11 O 0.6453(2) 0.59246(15) 0.33071(17) 0.0168(7) Uani 1 1 d . .
O012 O 0.7516(2) 0.68564(15) 0.34467(18) 0.0171(7) Uani 1 1 d . .
O13 O 0.80941(19) 0.57146(14) 0.39785(18) 0.0154(7) Uani 1 1 d . .
O14 O 0.6731(2) 0.44021(15) 0.62399(18) 0.0182(7) Uani 1 1 d . .
O15 O 0.77332(19) 0.45630(14) 0.53258(17) 0.0141(6) Uani 1 1 d . .
O16 O 0.6115(2) 0.44777(14) 0.47782(18) 0.0163(7) Uani 1 1 d . .
O17 O 0.8909(2) 0.46326(15) 0.45811(19) 0.0185(7) Uani 1 1 d . .
O18 O 0.7322(2) 0.46235(14) 0.38377(17) 0.0169(7) Uani 1 1 d . .
N12 N 0.6273(2) 0.76941(17) 0.5243(2) 0.0139(8) Uani 1 1 d . .
H01C H 0.5819 0.7439 0.5306 0.017 Uiso 1 1 calc R U
N13 N 0.7347(2) 0.77962(17) 0.4472(2) 0.0166(8) Uani 1 1 d . .
H01D H 0.7333 0.7617 0.3990 0.020 Uiso 1 1 calc R U
N21 N 0.5597(2) 0.48608(19) 0.3178(2) 0.0176(8) Uani 1 1 d . .
H01N H 0.6093 0.4811 0.3594 0.021 Uiso 1 1 calc R U
NPY1 N 0.5045(3) 0.65779(19) 0.2920(2) 0.0221(9) Uani 1 1 d . .
N011 N 0.7848(2) 0.76022(18) 0.5900(2) 0.0181(8) Uani 1 1 d . .
H1Q H 0.8273 0.7318 0.6176 0.022 Uiso 1 1 calc R U
N022 N 0.4215(3) 0.54479(19) 0.2742(2) 0.0218(9) Uani 1 1 d . .
H1U H 0.3912 0.5655 0.3049 0.026 Uiso 1 1 calc R U
N023 N 0.5331(3) 0.5606(2) 0.2045(2) 0.0267(10) Uani 1 1 d . .
H1X H 0.5531 0.5984 0.1870 0.032 Uiso 1 1 calc R U
C02A C 0.6580(3) 0.8073(2) 0.5907(3) 0.0203(10) Uani 1 1 d . .
H06J H 0.6170 0.8093 0.6181 0.024 Uiso 1 1 calc R U
H06K H 0.6685 0.8488 0.5767 0.024 Uiso 1 1 calc R U
C02B C 0.3873(3) 0.5641(3) 0.1978(3) 0.0274(12) Uani 1 1 d . .
H04E H 0.3776 0.6081 0.1954 0.033 Uiso 1 1 calc R U
H04H H 0.3354 0.5433 0.1761 0.033 Uiso 1 1 calc R U
C02D C 0.4142(3) 0.4771(2) 0.2826(3) 0.0186(10) Uani 1 1 d . .
H04J H 0.3668 0.4677 0.3004 0.022 Uiso 1 1 calc R U
H04K H 0.4075 0.4568 0.2353 0.022 Uiso 1 1 calc R U
C02G C 0.5756(3) 0.4605(2) 0.2512(3) 0.0242(11) Uani 1 1 d . .
H04L H 0.5283 0.4368 0.2236 0.029 Uiso 1 1 calc R U
H04M H 0.6229 0.4332 0.2649 0.029 Uiso 1 1 calc R U
C02I C 0.7352(3) 0.7798(2) 0.6378(3) 0.0190(10) Uani 1 1 d . .
H06L H 0.7651 0.8098 0.6734 0.023 Uiso 1 1 calc R U
H06M H 0.7225 0.7449 0.6648 0.023 Uiso 1 1 calc R U
C02J C 0.5469(4) 0.6959(2) 0.2621(3) 0.0281(12) Uani 1 1 d . .
H02J H 0.5918 0.6810 0.2478 0.034 Uiso 1 1 calc R U
C02N C 0.4482(4) 0.5476(3) 0.1572(3) 0.0323(14) Uani 1 1 d . .
H04P H 0.4375 0.5713 0.1117 0.039 Uiso 1 1 calc R U
H04Q H 0.4432 0.5043 0.1442 0.039 Uiso 1 1 calc R U
C02S C 0.4422(3) 0.6800(2) 0.3137(3) 0.0258(12) Uani 1 1 d . .
H02S H 0.4134 0.6537 0.3367 0.031 Uiso 1 1 calc R U
C02T C 0.5918(4) 0.5109(3) 0.2046(3) 0.0314(13) Uani 1 1 d . .
H04T H 0.6478 0.5258 0.2242 0.038 Uiso 1 1 calc R U
H04U H 0.5852 0.4964 0.1544 0.038 Uiso 1 1 calc R U
C02V C 0.4615(4) 0.7784(3) 0.2713(3) 0.0348(15) Uani 1 1 d . .
H02V H 0.4460 0.8194 0.2628 0.042 Uiso 1 1 calc R U
C02W C 0.4188(4) 0.7398(3) 0.3037(3) 0.0323(13) Uani 1 1 d . .
H02W H 0.3741 0.7541 0.3189 0.039 Uiso 1 1 calc R U
C02X C 0.5268(4) 0.7561(3) 0.2515(3) 0.0357(15) Uani 1 1 d . .
H02X H 0.5581 0.7821 0.2307 0.043 Uiso 1 1 calc R U
C020 C 0.5984(3) 0.8041(2) 0.4557(3) 0.0197(10) Uani 1 1 d . .
H06A H 0.5634 0.8377 0.4624 0.024 Uiso 1 1 calc R U
H06B H 0.5666 0.7777 0.4165 0.024 Uiso 1 1 calc R U
C021 C 0.6718(3) 0.8283(2) 0.4358(3) 0.0203(10) Uani 1 1 d . .
H06C H 0.6563 0.8413 0.3844 0.024 Uiso 1 1 calc R U
H06D H 0.6938 0.8636 0.4665 0.024 Uiso 1 1 calc R U
C022 C 0.8249(3) 0.8114(2) 0.5625(3) 0.0219(11) Uani 1 1 d . .
H06E H 0.8824 0.8141 0.5906 0.026 Uiso 1 1 calc R U
H06F H 0.7981 0.8499 0.5679 0.026 Uiso 1 1 calc R U
C024 C 0.4907(3) 0.4561(2) 0.3366(3) 0.0198(10) Uani 1 1 d . .
H05C H 0.4900 0.4671 0.3866 0.024 Uiso 1 1 calc R U
H05D H 0.4956 0.4117 0.3341 0.024 Uiso 1 1 calc R U
C029 C 0.8181(3) 0.7999(2) 0.4830(3) 0.0219(11) Uani 1 1 d . .
H06H H 0.8301 0.8372 0.4598 0.026 Uiso 1 1 calc R U
H06I H 0.8572 0.7686 0.4784 0.026 Uiso 1 1 calc R U
Mo0A Mo 0.79677(2) 1.11324(2) 0.56779(2) 0.01848(9) Uani 1 1 d . .
Mo0B Mo 0.60163(2) 1.12103(2) 0.45843(2) 0.01399(9) Uani 1 1 d . .
Mo0C Mo 0.75377(2) 1.11639(2) 0.37952(2) 0.01342(8) Uani 1 1 d . .
Mo0D Mo 0.66856(2) 0.99712(2) 0.54446(2) 0.01662(9) Uani 1 1 d . .
Mo0E Mo 0.81267(2) 0.99268(2) 0.46850(2) 0.01639(9) Uani 1 1 d . .
Co0A Co 0.72763(5) 1.21926(3) 0.47175(5) 0.01746(17) Uani 1 1 d . .
Co0B Co 0.56567(4) 1.05704(3) 0.28421(4) 0.01183(15) Uani 1 1 d . .
O00A O 0.8527(2) 1.16242(16) 0.6310(2) 0.0261(8) Uani 1 1 d . .
O00B O 0.6939(2) 1.16415(15) 0.53340(19) 0.0194(7) Uani 1 1 d . .
O00C O 0.80726(19) 1.15927(14) 0.47540(18) 0.0175(7) Uani 1 1 d . .
O00D O 0.7465(2) 1.06565(16) 0.61702(19) 0.0218(8) Uani 1 1 d . .
O00E O 0.8693(2) 1.06068(15) 0.55142(19) 0.0217(8) Uani 1 1 d . .
O00F O 0.7157(2) 1.05933(14) 0.47278(17) 0.0155(7) Uani 1 1 d . .
O00G O 0.5324(2) 1.17557(15) 0.4614(2) 0.0208(7) Uani 1 1 d . .
O00H O 0.66460(19) 1.16692(14) 0.39917(18) 0.0169(7) Uani 1 1 d . .
O00I O 0.55436(19) 1.08238(15) 0.37624(18) 0.0167(7) Uani 1 1 d . .
O00J O 0.5927(2) 1.06585(15) 0.52828(18) 0.0192(7) Uani 1 1 d . .
O00K O 0.6776(2) 1.07404(14) 0.31668(17) 0.0152(7) Uani 1 1 d . .
O00L O 0.7895(2) 1.16379(16) 0.3253(2) 0.0222(7) Uani 1 1 d . .
O00M O 0.8339(2) 1.05908(15) 0.40701(18) 0.0181(7) Uani 1 1 d . .
O00N O 0.6561(2) 0.96406(16) 0.62146(19) 0.0259(8) Uani 1 1 d . .
O00O O 0.7722(2) 0.96244(15) 0.54467(18) 0.0201(7) Uani 1 1 d . .
O00P O 0.6125(2) 0.95349(15) 0.47545(18) 0.0189(7) Uani 1 1 d . .
O00Q O 0.9029(2) 0.95562(17) 0.4855(2) 0.0271(8) Uani 1 1 d . .
O00R O 0.7504(2) 0.95326(15) 0.39674(18) 0.0188(7) Uani 1 1 d . .
N0B2 N 0.5805(2) 1.02328(18) 0.1938(2) 0.0148(8) Uani 1 1 d . .
H01I H 0.6089 1.0535 0.1710 0.018 Uiso 1 1 calc R U
NPY2 N 0.5473(2) 1.14123(18) 0.2480(2) 0.0163(8) Uani 1 1 d . .
N0B1 N 0.5765(2) 0.97421(18) 0.3198(2) 0.0153(8) Uani 1 1 d . .
H01L H 0.6201 0.9729 0.3667 0.018 Uiso 1 1 calc R U
N0A1 N 0.7960(3) 1.26826(19) 0.5480(3) 0.0241(10) Uani 1 1 d . .
H01M H 0.8215 1.2421 0.5907 0.029 Uiso 1 1 calc R U
N0A2 N 0.6424(3) 1.27691(19) 0.4704(3) 0.0260(10) Uani 1 1 d . .
H1O H 0.5898 1.2549 0.4600 0.031 Uiso 1 1 calc R U
N0B3 N 0.4516(2) 1.03762(18) 0.2438(2) 0.0160(8) Uani 1 1 d . .
H1R H 0.4186 1.0685 0.2607 0.019 Uiso 1 1 calc R U
N0A3 N 0.7591(3) 1.27315(18) 0.4034(3) 0.0236(10) Uani 1 1 d . .
H1S H 0.7807 1.2475 0.3702 0.028 Uiso 1 1 calc R U
C02C C 0.5991(3) 0.9325(2) 0.2670(2) 0.0162(9) Uani 1 1 d . .
H02I H 0.5508 0.9102 0.2387 0.019 Uiso 1 1 calc R U
H03J H 0.6396 0.9030 0.2935 0.019 Uiso 1 1 calc R U
C02E C 0.4901(3) 1.1749(2) 0.2644(3) 0.0207(10) Uani 1 1 d . .
H02E H 0.4612 1.1581 0.2954 0.025 Uiso 1 1 calc R U
C02F C 0.4314(3) 0.9763(2) 0.2676(3) 0.0197(10) Uani 1 1 d . .
H02K H 0.4273 0.9466 0.2282 0.024 Uiso 1 1 calc R U
H05L H 0.3790 0.9776 0.2794 0.024 Uiso 1 1 calc R U
C02H C 0.5902(3) 1.1658(2) 0.2068(3) 0.0216(10) Uani 1 1 d . .
H02H H 0.6326 1.1431 0.1967 0.026 Uiso 1 1 calc R U
C02K C 0.6599(4) 1.3029(3) 0.5429(3) 0.0295(12) Uani 1 1 d . .
H03L H 0.6434 1.2744 0.5759 0.035 Uiso 1 1 calc R U
H02M H 0.6286 1.3405 0.5411 0.035 Uiso 1 1 calc R U
C02L C 0.4714(3) 1.2324(2) 0.2387(3) 0.0272(12) Uani 1 1 d . .
H02L H 0.4306 1.2549 0.2517 0.033 Uiso 1 1 calc R U
C02M C 0.8248(4) 1.3148(3) 0.4416(3) 0.0351(14) Uani 1 1 d . .
H02N H 0.8029 1.3560 0.4424 0.042 Uiso 1 1 calc R U
H02O H 0.8671 1.3163 0.4157 0.042 Uiso 1 1 calc R U
C02O C 0.8604(4) 1.2930(3) 0.5177(4) 0.0399(15) Uani 1 1 d . .
H02P H 0.9010 1.2614 0.5180 0.048 Uiso 1 1 calc R U
H02Q H 0.8881 1.3268 0.5484 0.048 Uiso 1 1 calc R U
C02Q C 0.7477(4) 1.3160(3) 0.5710(4) 0.0384(15) Uani 1 1 d . .
H03R H 0.7628 1.3183 0.6247 0.046 Uiso 1 1 calc R U
H03S H 0.7596 1.3555 0.5522 0.046 Uiso 1 1 calc R U
C02R C 0.5138(3) 1.2572(2) 0.1932(3) 0.0293(12) Uani 1 1 d . .
H02R H 0.5012 1.2962 0.1730 0.035 Uiso 1 1 calc R U
C02U C 0.5746(3) 1.2234(2) 0.1785(3) 0.0264(12) Uani 1 1 d . .
H02U H 0.6056 1.2396 0.1490 0.032 Uiso 1 1 calc R U
C02Y C 0.6379(4) 1.3230(3) 0.4104(3) 0.0392(15) Uani 1 1 d . .
H02T H 0.5806 1.3297 0.3835 0.047 Uiso 1 1 calc R U
H02$ H 0.6604 1.3618 0.4324 0.047 Uiso 1 1 calc R U
C02Z C 0.6834(4) 1.3025(3) 0.3586(4) 0.0409(16) Uani 1 1 d . .
H03$ H 0.6967 1.3373 0.3316 0.049 Uiso 1 1 calc R U
H02 H 0.6508 1.2735 0.3232 0.049 Uiso 1 1 calc R U
C023 C 0.4346(3) 1.0423(2) 0.1629(2) 0.0176(10) Uani 1 1 d . .
H02A H 0.4345 1.0851 0.1482 0.021 Uiso 1 1 calc R U
H02B H 0.3810 1.0248 0.1389 0.021 Uiso 1 1 calc R U
C025 C 0.5003(3) 1.0081(2) 0.1412(2) 0.0176(10) Uani 1 1 d . .
H02C H 0.4903 0.9642 0.1420 0.021 Uiso 1 1 calc R U
H02D H 0.5006 1.0195 0.0913 0.021 Uiso 1 1 calc R U
C026 C 0.4984(3) 0.9584(2) 0.3342(3) 0.0181(10) Uani 1 1 d . .
H03E H 0.4926 0.9804 0.3775 0.022 Uiso 1 1 calc R U
H02F H 0.4961 0.9146 0.3433 0.022 Uiso 1 1 calc R U
C028 C 0.6337(3) 0.9695(2) 0.2164(3) 0.0169(10) Uani 1 1 d . .
H02G H 0.6894 0.9824 0.2416 0.020 Uiso 1 1 calc R U
H03H H 0.6351 0.9454 0.1733 0.020 Uiso 1 1 calc R U
OW1 O 0.3005(2) 1.10217(17) 0.2494(2) 0.0269(8) Uani 1 1 d . .
OW2 O 0.5187(2) 1.11960(17) 0.0212(2) 0.0303(9) Uani 1 1 d . .
OW3 O 0.3757(3) 1.33228(19) 0.3104(2) 0.0345(9) Uani 1 1 d . .
OW4 O 0.7063(3) 0.7900(2) 0.2493(3) 0.0483(12) Uani 1 1 d . .
OW5 O 0.6762(3) 0.36955(19) 0.1755(3) 0.0421(11) Uani 1 1 d . .
OW6 O 0.5271(3) 0.6643(2) 0.0949(3) 0.0491(12) Uani 1 1 d . .
OW7 O 1.0157(3) 1.2902(2) 0.4189(3) 0.0481(12) Uani 1 1 d . .
OW8 O 0.5185(3) 0.3749(2) 0.0794(4) 0.0678(18) Uani 1 1 d . .
OW9 O 0.2107(4) 1.3645(3) 0.2263(3) 0.0737(19) Uani 1 1 d . .

loop_
_atom_site_aniso_label
_atom_site_aniso_U_11
_atom_site_aniso_U_22
_atom_site_aniso_U_33
_atom_site_aniso_U_23
_atom_site_aniso_U_13
_atom_site_aniso_U_12
Mo1 0.01215(17) 0.01030(17) 0.01191(17) -0.00130(13) 0.00050(13) 0.00063(13)
Mo2 0.01040(17) 0.01060(16) 0.00970(16) 0.00154(12) 0.00328(13) -0.00045(13)
Mo3 0.01265(17) 0.01135(17) 0.01148(17) -0.00012(13) 0.00498(13) -0.00174(13)
Mo4 0.01386(18) 0.00983(16) 0.01120(17) 0.00093(13) 0.00424(13) 0.00000(13)
Mo5 0.01381(18) 0.01056(17) 0.01511(18) -0.00178(13) 0.00619(14) -0.00046(13)
Co1 0.0125(4) 0.0083(3) 0.0131(4) 0.0007(3) 0.0041(3) -0.0002(3)
Co2 0.0181(4) 0.0177(4) 0.0093(4) 0.0010(3) 0.0011(3) -0.0051(3)
O1 0.0216(18) 0.0155(17) 0.0246(18) -0.0031(14) -0.0005(14) 0.0024(14)
O2 0.0149(16) 0.0108(15) 0.0142(15) -0.0006(12) 0.0043(12) -0.0002(12)
O3 0.0117(15) 0.0140(15) 0.0153(16) -0.0004(12) 0.0042(12) 0.0003(12)
O4 0.0189(17) 0.0169(16) 0.0117(15) 0.0021(12) 0.0037(13) 0.0020(13)
O5 0.0130(16) 0.0146(16) 0.0172(16) -0.0030(13) 0.0035(13) -0.0014(12)
O6 0.0149(16) 0.0106(15) 0.0104(14) 0.0002(11) 0.0038(12) -0.0021(12)
O7 0.0172(17) 0.0170(17) 0.0200(17) 0.0000(13) 0.0071(13) 0.0013(13)
O8 0.0134(15) 0.0139(15) 0.0116(15) 0.0021(12) 0.0041(12) 0.0023(12)
O9 0.0121(15) 0.0156(16) 0.0153(16) 0.0016(13) 0.0017(12) 0.0003(13)
O10 0.0118(15) 0.0168(16) 0.0135(15) 0.0003(12) 0.0077(12) -0.0009(12)
O11 0.0232(18) 0.0159(16) 0.0109(15) 0.0001(12) 0.0042(13) -0.0038(14)
O012 0.0188(17) 0.0167(16) 0.0175(16) 0.0021(13) 0.0079(13) 0.0002(13)
O13 0.0157(16) 0.0140(16) 0.0201(17) -0.0015(13) 0.0112(13) 0.0000(13)
O14 0.0230(18) 0.0149(16) 0.0182(17) 0.0048(13) 0.0082(14) 0.0029(14)
O15 0.0148(16) 0.0115(15) 0.0162(16) 0.0002(12) 0.0047(13) 0.0027(12)
O16 0.0186(17) 0.0140(16) 0.0168(16) 0.0009(13) 0.0055(13) 0.0006(13)
O17 0.0172(17) 0.0141(16) 0.0253(18) -0.0009(13) 0.0078(14) 0.0007(13)
O18 0.0209(17) 0.0145(16) 0.0162(16) -0.0031(13) 0.0066(13) 0.0015(13)
N12 0.0120(18) 0.0114(18) 0.0180(19) -0.0007(15) 0.0036(15) 0.0028(15)
N13 0.020(2) 0.0121(19) 0.020(2) 0.0025(15) 0.0104(16) 0.0015(16)
N21 0.015(2) 0.022(2) 0.017(2) -0.0030(16) 0.0075(16) -0.0029(16)
NPY1 0.025(2) 0.021(2) 0.0137(19) 0.0035(16) -0.0058(17) -0.0060(18)
N011 0.018(2) 0.0113(19) 0.025(2) -0.0003(16) 0.0055(17) 0.0020(16)
N022 0.025(2) 0.019(2) 0.019(2) 0.0004(17) 0.0018(17) -0.0019(18)
N023 0.036(3) 0.028(2) 0.015(2) -0.0015(17) 0.0047(19) -0.013(2)
C02A 0.022(3) 0.017(2) 0.022(2) -0.004(2) 0.008(2) 0.001(2)
C02B 0.030(3) 0.027(3) 0.017(2) 0.005(2) -0.007(2) -0.009(2)
C02D 0.024(3) 0.018(2) 0.015(2) -0.0024(19) 0.0070(19) -0.006(2)
C02G 0.027(3) 0.029(3) 0.021(3) -0.009(2) 0.014(2) -0.007(2)
C02I 0.022(3) 0.017(2) 0.019(2) -0.0039(19) 0.0056(19) -0.0026(19)
C02J 0.032(3) 0.027(3) 0.017(2) 0.007(2) -0.005(2) -0.009(2)
C02N 0.042(3) 0.037(3) 0.012(2) 0.004(2) -0.003(2) -0.014(3)
C02S 0.025(3) 0.024(3) 0.022(3) 0.004(2) -0.003(2) -0.002(2)
C02T 0.040(3) 0.038(3) 0.021(3) -0.012(2) 0.017(2) -0.018(3)
C02V 0.047(4) 0.023(3) 0.023(3) 0.009(2) -0.011(3) -0.001(3)
C02W 0.036(3) 0.029(3) 0.025(3) -0.002(2) -0.004(2) 0.001(3)
C02X 0.040(4) 0.029(3) 0.030(3) 0.014(2) -0.002(3) -0.010(3)
C020 0.020(2) 0.015(2) 0.023(3) 0.0034(19) 0.005(2) 0.0050(19)
C021 0.024(3) 0.014(2) 0.025(3) 0.0053(19) 0.009(2) 0.004(2)
C022 0.014(2) 0.016(2) 0.037(3) 0.000(2) 0.008(2) -0.0024(19)
C024 0.019(2) 0.022(2) 0.018(2) 0.0051(19) 0.0046(19) -0.003(2)
C029 0.017(2) 0.015(2) 0.036(3) 0.001(2) 0.012(2) -0.0031(19)
Mo0A 0.0190(2) 0.01573(19) 0.01829(19) -0.00451(14) 0.00110(15) 0.00007(15)
Mo0B 0.01326(18) 0.01159(17) 0.01776(18) -0.00334(14) 0.00535(14) -0.00019(13)
Mo0C 0.01076(17) 0.01107(17) 0.01812(18) -0.00090(13) 0.00348(14) 0.00078(13)
Mo0D 0.0248(2) 0.01283(18) 0.01226(18) -0.00098(13) 0.00525(15) 0.00028(15)
Mo0E 0.0192(2) 0.01321(18) 0.01481(18) -0.00129(14) 0.00140(15) 0.00512(14)
Co0A 0.0142(4) 0.0093(4) 0.0283(4) -0.0035(3) 0.0049(3) -0.0003(3)
Co0B 0.0110(4) 0.0114(4) 0.0125(4) -0.0006(3) 0.0022(3) -0.0004(3)
O00A 0.027(2) 0.0220(19) 0.028(2) -0.0060(15) 0.0042(16) -0.0024(15)
O00B 0.0176(17) 0.0142(16) 0.0269(18) -0.0029(14) 0.0070(14) -0.0011(13)
O00C 0.0139(16) 0.0117(16) 0.0253(18) -0.0010(13) 0.0030(13) 0.0013(13)
O00D 0.0255(19) 0.0224(18) 0.0181(17) -0.0023(14) 0.0069(14) -0.0034(15)
O00E 0.0207(18) 0.0175(17) 0.0237(18) -0.0050(14) 0.0008(14) 0.0050(14)
O00F 0.0199(17) 0.0103(15) 0.0163(16) -0.0014(12) 0.0048(13) 0.0013(13)
O00G 0.0140(17) 0.0193(17) 0.0308(19) -0.0052(15) 0.0092(14) -0.0006(14)
O00H 0.0140(16) 0.0131(16) 0.0239(17) -0.0019(13) 0.0056(13) -0.0007(13)
O00I 0.0136(16) 0.0154(16) 0.0226(17) -0.0006(13) 0.0074(13) 0.0001(13)
O00J 0.0262(19) 0.0141(16) 0.0211(17) -0.0036(13) 0.0130(15) -0.0021(14)
O00K 0.0176(17) 0.0121(15) 0.0158(16) -0.0003(12) 0.0043(13) 0.0016(13)
O00L 0.0205(18) 0.0194(18) 0.0275(19) 0.0005(14) 0.0079(15) -0.0012(14)
O00M 0.0162(17) 0.0182(17) 0.0202(17) -0.0019(13) 0.0051(14) 0.0045(13)
O00N 0.041(2) 0.0193(18) 0.0182(17) 0.0006(14) 0.0094(16) 0.0005(16)
O00O 0.0241(18) 0.0137(16) 0.0193(17) -0.0003(13) 0.0006(14) 0.0051(14)
O00P 0.0273(19) 0.0153(16) 0.0152(16) 0.0014(13) 0.0075(14) 0.0045(14)
O00Q 0.027(2) 0.0251(19) 0.0257(19) 0.0014(15) 0.0018(15) 0.0135(16)
O00R 0.0254(19) 0.0135(16) 0.0165(16) 0.0016(13) 0.0038(14) 0.0052(14)
N0B2 0.0132(19) 0.0171(19) 0.0129(18) 0.0017(15) 0.0015(15) 0.0016(15)
NPY2 0.0124(19) 0.0155(19) 0.0179(19) 0.0026(16) -0.0010(15) -0.0005(15)
N0B1 0.016(2) 0.017(2) 0.0130(18) -0.0005(15) 0.0046(15) -0.0006(16)
N0A1 0.019(2) 0.014(2) 0.038(3) -0.0079(18) 0.0067(19) -0.0030(17)
N0A2 0.019(2) 0.013(2) 0.045(3) -0.0043(19) 0.009(2) -0.0010(17)
N0B3 0.0153(19) 0.017(2) 0.0148(19) -0.0028(15) 0.0019(15) -0.0014(16)
N0A3 0.022(2) 0.0105(19) 0.038(3) 0.0025(18) 0.0070(19) -0.0022(17)
C02C 0.020(2) 0.016(2) 0.013(2) -0.0006(18) 0.0058(18) 0.0016(18)
C02E 0.018(2) 0.019(2) 0.023(2) -0.001(2) 0.003(2) 0.002(2)
C02F 0.020(2) 0.019(2) 0.020(2) -0.0036(19) 0.0057(19) -0.003(2)
C02H 0.018(2) 0.016(2) 0.029(3) 0.001(2) 0.004(2) -0.0011(19)
C02K 0.033(3) 0.025(3) 0.033(3) -0.001(2) 0.014(2) 0.009(2)
C02L 0.018(3) 0.021(3) 0.040(3) -0.001(2) 0.003(2) 0.006(2)
C02M 0.028(3) 0.039(3) 0.042(3) -0.011(3) 0.016(3) -0.016(3)
C02O 0.032(3) 0.038(3) 0.044(4) 0.003(3) 0.002(3) -0.015(3)
C02Q 0.039(4) 0.029(3) 0.048(4) -0.016(3) 0.013(3) 0.001(3)
C02R 0.026(3) 0.020(3) 0.040(3) 0.008(2) 0.006(2) 0.003(2)
C02U 0.026(3) 0.021(3) 0.034(3) 0.009(2) 0.011(2) 0.000(2)
C02Y 0.040(4) 0.041(4) 0.036(3) 0.004(3) 0.008(3) 0.019(3)
C02Z 0.031(3) 0.031(3) 0.056(4) 0.016(3) 0.006(3) 0.003(3)
C023 0.016(2) 0.020(2) 0.013(2) 0.0010(18) -0.0010(18) 0.0022(19)
C025 0.017(2) 0.025(3) 0.010(2) -0.0017(18) 0.0012(18) -0.0018(19)
C026 0.022(3) 0.019(2) 0.017(2) 0.0010(19) 0.0104(19) -0.005(2)
C028 0.016(2) 0.017(2) 0.018(2) 0.0032(19) 0.0056(18) 0.0047(19)
OW1 0.033(2) 0.0240(19) 0.0232(19) -0.0004(15) 0.0079(16) -0.0014(16)
OW2 0.022(2) 0.027(2) 0.042(2) 0.0032(17) 0.0087(17) 0.0050(16)
OW3 0.045(3) 0.032(2) 0.032(2) -0.0051(17) 0.0190(19) -0.0023(19)
OW4 0.049(3) 0.032(2) 0.062(3) 0.014(2) 0.012(2) 0.003(2)
OW5 0.063(3) 0.030(2) 0.042(3) 0.0095(19) 0.030(2) 0.001(2)
OW6 0.029(2) 0.055(3) 0.061(3) 0.002(2) 0.008(2) 0.002(2)
OW7 0.037(3) 0.047(3) 0.061(3) -0.017(2) 0.014(2) -0.009(2)
OW8 0.045(3) 0.054(3) 0.120(5) 0.024(3) 0.051(3) 0.010(3)
OW9 0.070(4) 0.096(5) 0.068(4) 0.042(4) 0.042(3) 0.036(4)

loop_
_atom_type_symbol
_atom_type_description
_atom_type_scat_dispersion_real
_atom_type_scat_dispersion_imag
_atom_type_scat_source
C C 0.0181 0.0091 'International Tables Vol C Tables 4.2.6.8 and 6.1.1.4'
H H 0.0000 0.0000 'International Tables Vol C Tables 4.2.6.8 and 6.1.1.4'
N N 0.0311 0.0180 'International Tables Vol C Tables 4.2.6.8 and 6.1.1.4'
O O 0.0492 0.0322 'International Tables Vol C Tables 4.2.6.8 and 6.1.1.4'
Co Co -2.3653 3.6143 'International Tables Vol C Tables 4.2.6.8 and 6.1.1.4'
Mo Mo -0.0483 2.7339 'International Tables Vol C Tables 4.2.6.8 and 6.1.1.4'

loop_
_geom_angle_atom_site_label_1
_geom_angle_atom_site_label_2
_geom_angle_atom_site_label_3
_geom_angle
O1 Mo1 O4 105.84(16)
O1 Mo1 O5 103.71(16)
O4 Mo1 O5 100.10(15)
O1 Mo1 O2 99.53(14)
O4 Mo1 O2 88.69(14)
O5 Mo1 O2 151.73(13)
O1 Mo1 O3 96.24(15)
O4 Mo1 O3 154.31(14)
O5 Mo1 O3 86.95(14)
O2 Mo1 O3 74.62(12)
O1 Mo1 O6 171.52(14)
O4 Mo1 O6 81.33(13)
O5 Mo1 O6 79.02(13)
O2 Mo1 O6 75.81(12)
O3 Mo1 O6 75.78(11)
O1 Mo1 Co1 89.14(11)
O4 Mo1 Co1 127.18(11)
O5 Mo1 Co1 125.56(11)
O2 Mo1 Co1 38.53(9)
O3 Mo1 Co1 38.72(9)
O6 Mo1 Co1 82.84(8)
O7 Mo2 O9 104.11(15)
O7 Mo2 O10 103.41(15)
O9 Mo2 O10 101.78(14)
O7 Mo2 O8 99.47(14)
O9 Mo2 O8 88.99(14)
O10 Mo2 O8 151.33(13)
O7 Mo2 O2 92.95(14)
O9 Mo2 O2 158.32(14)
O10 Mo2 O2 86.85(13)
O8 Mo2 O2 74.87(12)
O7 Mo2 O6 166.89(13)
O9 Mo2 O6 88.83(13)
O10 Mo2 O6 75.50(12)
O8 Mo2 O6 78.28(11)
O2 Mo2 O6 73.97(11)
O7 Mo2 Co1 88.83(11)
O9 Mo2 Co1 127.39(11)
O10 Mo2 Co1 124.77(10)
O8 Mo2 Co1 38.40(9)
O2 Mo2 Co1 38.31(9)
O6 Mo2 Co1 81.44(7)
O012 Mo3 O11 102.96(15)
O012 Mo3 O13 103.56(15)
O11 Mo3 O13 100.94(15)
O012 Mo3 O3 94.32(14)
O11 Mo3 O3 156.01(14)
O13 Mo3 O3 90.86(13)
O012 Mo3 O8 98.71(14)
O11 Mo3 O8 85.89(14)
O13 Mo3 O8 154.47(13)
O3 Mo3 O8 75.02(12)
O012 Mo3 O6 169.43(13)
O11 Mo3 O6 86.84(13)
O13 Mo3 O6 78.04(13)
O3 Mo3 O6 75.17(12)
O8 Mo3 O6 77.82(11)
O012 Mo3 Co1 89.61(11)
O11 Mo3 Co1 124.41(11)
O13 Mo3 Co1 128.64(10)
O3 Mo3 Co1 38.16(9)
O8 Mo3 Co1 38.52(9)
O6 Mo3 Co1 81.47(8)
O16 Mo4 O14 104.32(16)
O16 Mo4 O15 96.08(15)
O14 Mo4 O15 100.15(15)
O16 Mo4 O10 95.87(14)
O14 Mo4 O10 103.18(14)
O15 Mo4 O10 150.19(13)
O16 Mo4 O4 167.17(14)
O14 Mo4 O4 88.49(14)
O15 Mo4 O4 81.94(13)
O10 Mo4 O4 80.39(12)
O16 Mo4 O6 94.24(13)
O14 Mo4 O6 161.37(14)
O15 Mo4 O6 75.92(12)
O10 Mo4 O6 76.04(12)
O4 Mo4 O6 72.97(11)
O16 Mo4 Mo5 87.95(11)
O14 Mo4 Mo5 133.08(11)
O15 Mo4 Mo5 32.97(9)
O10 Mo4 Mo5 120.68(9)
O4 Mo4 Mo5 83.54(9)
O6 Mo4 Mo5 44.68(8)
O17 Mo5 O18 104.36(16)
O17 Mo5 O15 100.54(15)
O18 Mo5 O15 98.26(15)
O17 Mo5 O13 100.00(15)
O18 Mo5 O13 94.26(15)
O15 Mo5 O13 152.42(13)
O17 Mo5 O5 89.25(14)
O18 Mo5 O5 165.60(14)
O15 Mo5 O5 83.53(13)
O13 Mo5 O5 78.53(13)
O17 Mo5 O6 161.76(14)
O18 Mo5 O6 93.88(13)
O15 Mo5 O6 76.84(12)
O13 Mo5 O6 77.87(12)
O5 Mo5 O6 72.54(11)
O17 Mo5 Mo4 133.79(12)
O18 Mo5 Mo4 89.24(11)
O15 Mo5 Mo4 33.27(9)
O13 Mo5 Mo4 123.18(9)
O5 Mo5 Mo4 84.49(9)
O6 Mo5 Mo4 45.32(8)
O2 Co1 O3 82.45(14)
O2 Co1 O8 81.47(13)
O3 Co1 O8 80.86(13)
O2 Co1 N13 176.03(16)
O3 Co1 N13 94.27(16)
O8 Co1 N13 95.83(16)
O2 Co1 N12 96.50(15)
O3 Co1 N12 176.87(15)
O8 Co1 N12 96.07(15)
N13 Co1 N12 86.66(17)
O2 Co1 N011 96.47(16)
O3 Co1 N011 97.17(15)
O8 Co1 N011 177.30(15)
N13 Co1 N011 86.13(18)
N12 Co1 N011 85.88(17)
O2 Co1 Mo1 42.60(10)
O3 Co1 Mo1 42.88(9)
O8 Co1 Mo1 90.67(9)
N13 Co1 Mo1 134.92(12)
N12 Co1 Mo1 136.98(12)
N011 Co1 Mo1 86.63(12)
O2 Co1 Mo2 42.84(9)
O3 Co1 Mo2 89.09(10)
O8 Co1 Mo2 40.69(9)
N13 Co1 Mo2 135.21(13)
N12 Co1 Mo2 88.15(12)
N011 Co1 Mo2 137.75(13)
Mo1 Co1 Mo2 69.992(18)
O2 Co1 Mo3 88.98(10)
O3 Co1 Mo3 41.14(9)
O8 Co1 Mo3 41.58(9)
N13 Co1 Mo3 87.08(12)
N12 Co1 Mo3 136.04(12)
N011 Co1 Mo3 136.93(13)
Mo1 Co1 Mo3 68.999(18)
Mo2 Co1 Mo3 66.906(17)
O11 Co2 O9 88.64(14)
O11 Co2 N21 91.85(16)
O9 Co2 N21 92.02(16)
O11 Co2 N023 90.77(17)
O9 Co2 N023 178.59(19)
N21 Co2 N023 86.72(19)
O11 Co2 N022 175.53(17)
O9 Co2 N022 94.92(16)
N21 Co2 N022 85.32(18)
N023 Co2 N022 85.62(19)
O11 Co2 NPY1 89.85(16)
O9 Co2 NPY1 88.10(16)
N21 Co2 NPY1 178.30(18)
N023 Co2 NPY1 93.18(19)
N022 Co2 NPY1 92.98(18)
Co1 O2 Mo1 98.87(14)
Co1 O2 Mo2 98.86(14)
Mo1 O2 Mo2 113.30(14)
Co1 O3 Mo3 100.70(14)
Co1 O3 Mo1 98.40(14)
Mo3 O3 Mo1 113.15(15)
Mo1 O4 Mo4 111.63(15)
Mo1 O5 Mo5 113.17(15)
Mo5 O6 Mo4 90.00(11)
Mo5 O6 Mo1 94.36(11)
Mo4 O6 Mo1 93.70(11)
Mo5 O6 Mo3 89.20(11)
Mo4 O6 Mo3 171.53(15)
Mo1 O6 Mo3 94.77(11)
Mo5 O6 Mo2 169.45(15)
Mo4 O6 Mo2 89.13(11)
Mo1 O6 Mo2 96.19(11)
Mo3 O6 Mo2 90.11(10)
Co1 O8 Mo2 100.91(14)
Co1 O8 Mo3 99.90(14)
Mo2 O8 Mo3 111.01(14)
Mo2 O9 Co2 142.96(19)
Mo2 O10 Mo4 117.63(16)
Mo3 O11 Co2 147.7(2)
Mo3 O13 Mo5 113.69(16)
Mo5 O15 Mo4 113.76(15)
C020 N12 C02A 114.5(4)
C020 N12 Co1 105.3(3)
C02A N12 Co1 111.1(3)
C020 N12 H01C 108.6
C02A N12 H01C 108.6
Co1 N12 H01C 108.6
C029 N13 C021 114.7(4)
C029 N13 Co1 105.6(3)
C021 N13 Co1 110.3(3)
C029 N13 H01D 108.7
C021 N13 H01D 108.7
Co1 N13 H01D 108.7
C02G N21 C024 112.6(4)
C02G N21 Co2 110.9(3)
C024 N21 Co2 107.2(3)
C02G N21 H01N 108.7
C024 N21 H01N 108.7
Co2 N21 H01N 108.7
C02J NPY1 C02S 118.3(5)
C02J NPY1 Co2 120.9(4)
C02S NPY1 Co2 120.7(4)
C02I N011 C022 113.3(4)
C02I N011 Co1 106.3(3)
C022 N011 Co1 110.8(3)
C02I N011 H1Q 108.8
C022 N011 H1Q 108.8
Co1 N011 H1Q 108.8
C02B N022 C02D 111.6(4)
C02B N022 Co2 107.8(3)
C02D N022 Co2 111.6(3)
C02B N022 H1U 108.6
C02D N022 H1U 108.6
Co2 N022 H1U 108.6
C02T N023 C02N 113.5(4)
C02T N023 Co2 105.5(3)
C02N N023 Co2 111.0(4)
C02T N023 H1X 108.9
C02N N023 H1X 108.9
Co2 N023 H1X 108.9
N12 C02A C02I 109.0(4)
N12 C02A H06J 109.9
C02I C02A H06J 109.9
N12 C02A H06K 109.9
C02I C02A H06K 109.9
H06J C02A H06K 108.3
N022 C02B C02N 107.2(4)
N022 C02B H04E 110.3
C02N C02B H04E 110.3
N022 C02B H04H 110.3
C02N C02B H04H 110.3
H04E C02B H04H 108.5
C024 C02D N022 107.3(4)
C024 C02D H04J 110.2
N022 C02D H04J 110.2
C024 C02D H04K 110.2
N022 C02D H04K 110.2
H04J C02D H04K 108.5
N21 C02G C02T 109.4(4)
N21 C02G H04L 109.8
C02T C02G H04L 109.8
N21 C02G H04M 109.8
C02T C02G H04M 109.8
H04L C02G H04M 108.2
N011 C02I C02A 108.2(4)
N011 C02I H06L 110.1
C02A C02I H06L 110.1
N011 C02I H06M 110.1
C02A C02I H06M 110.1
H06L C02I H06M 108.4
NPY1 C02J C02X 121.8(6)
NPY1 C02J H02J 119.1
C02X C02J H02J 119.1
C02B C02N N023 109.7(4)
C02B C02N H04P 109.7
N023 C02N H04P 109.7
C02B C02N H04Q 109.7
N023 C02N H04Q 109.7
H04P C02N H04Q 108.2
NPY1 C02S C02W 122.3(5)
NPY1 C02S H02S 118.9
C02W C02S H02S 118.9
N023 C02T C02G 108.2(4)
N023 C02T H04T 110.1
C02G C02T H04T 110.1
N023 C02T H04U 110.1
C02G C02T H04U 110.1
H04T C02T H04U 108.4
C02X C02V C02W 118.5(5)
C02X C02V H02V 120.7
C02W C02V H02V 120.7
C02V C02W C02S 119.0(6)
C02V C02W H02W 120.5
C02S C02W H02W 120.5
C02V C02X C02J 120.0(6)
C02V C02X H02X 120.0
C02J C02X H02X 120.0
N12 C020 C021 107.9(4)
N12 C020 H06A 110.1
C021 C020 H06A 110.1
N12 C020 H06B 110.1
C021 C020 H06B 110.1
H06A C020 H06B 108.4
N13 C021 C020 109.0(4)
N13 C021 H06C 109.9
C020 C021 H06C 109.9
N13 C021 H06D 109.9
C020 C021 H06D 109.9
H06C C021 H06D 108.3
N011 C022 C029 108.0(4)
N011 C022 H06E 110.1
C029 C022 H06E 110.1
N011 C022 H06F 110.1
C029 C022 H06F 110.1
H06E C022 H06F 108.4
N21 C024 C02D 107.4(4)
N21 C024 H05C 110.2
C02D C024 H05C 110.2
N21 C024 H05D 110.2
C02D C024 H05D 110.2
H05C C024 H05D 108.5
N13 C029 C022 108.2(4)
N13 C029 H06H 110.1
C022 C029 H06H 110.1
N13 C029 H06I 110.1
C022 C029 H06I 110.1
H06H C029 H06I 108.4
O00A Mo0A O00D 105.22(17)
O00A Mo0A O00E 104.71(17)
O00D Mo0A O00E 99.79(17)
O00A Mo0A O00B 98.21(16)
O00D Mo0A O00B 89.61(15)
O00E Mo0A O00B 151.82(15)
O00A Mo0A O00C 97.08(16)
O00D Mo0A O00C 154.18(14)
O00E Mo0A O00C 86.69(15)
O00B Mo0A O00C 74.26(13)
O00A Mo0A O00F 171.76(15)
O00D Mo0A O00F 80.40(14)
O00E Mo0A O00F 79.87(14)
O00B Mo0A O00F 75.57(12)
O00C Mo0A O00F 76.16(12)
O00A Mo0A Co0A 89.09(13)
O00D Mo0A Co0A 127.83(12)
O00E Mo0A Co0A 125.07(12)
O00B Mo0A Co0A 38.30(10)
O00C Mo0A Co0A 38.48(9)
O00F Mo0A Co0A 82.68(8)
O00G Mo0B O00I 102.58(16)
O00G Mo0B O00J 104.21(16)
O00I Mo0B O00J 102.19(15)
O00G Mo0B O00H 98.51(15)
O00I Mo0B O00H 86.11(14)
O00J Mo0B O00H 153.31(14)
O00G Mo0B O00B 93.37(15)
O00I Mo0B O00B 156.43(14)
O00J Mo0B O00B 90.36(15)
O00H Mo0B O00B 74.33(13)
O00G Mo0B O00F 167.71(14)
O00I Mo0B O00F 89.17(13)
O00J Mo0B O00F 76.35(13)
O00H Mo0B O00F 78.47(12)
O00B Mo0B O00F 74.33(12)
O00G Mo0B Co0A 88.74(12)
O00I Mo0B Co0A 124.17(11)
O00J Mo0B Co0A 127.94(11)
O00H Mo0B Co0A 38.07(9)
O00B Mo0B Co0A 38.00(10)
O00F Mo0B Co0A 81.57(8)
O00L Mo0C O00K 103.65(16)
O00L Mo0C O00M 103.38(16)
O00K Mo0C O00M 100.47(15)
O00L Mo0C O00H 101.08(15)
O00K Mo0C O00H 87.89(14)
O00M Mo0C O00H 151.38(14)
O00L Mo0C O00C 96.36(15)
O00K Mo0C O00C 156.21(14)
O00M Mo0C O00C 87.08(14)
O00H Mo0C O00C 75.60(13)
O00L Mo0C O00F 170.58(14)
O00K Mo0C O00F 85.60(13)
O00M Mo0C O00F 76.29(13)
O00H Mo0C O00F 77.15(12)
O00C Mo0C O00F 74.23(12)
O00L Mo0C Co0A 91.58(12)
O00K Mo0C Co0A 126.67(11)
O00M Mo0C Co0A 125.47(10)
O00H Mo0C Co0A 38.81(9)
O00C Mo0C Co0A 38.79(9)
O00F Mo0C Co0A 81.26(8)
O00P Mo0D O00N 104.18(17)
O00P Mo0D O00O 95.69(15)
O00N Mo0D O00O 99.36(17)
O00P Mo0D O00J 96.25(15)
O00N Mo0D O00J 103.31(16)
O00O Mo0D O00J 150.86(14)
O00P Mo0D O00D 168.49(15)
O00N Mo0D O00D 87.31(15)
O00O Mo0D O00D 82.83(14)
O00J Mo0D O00D 80.21(14)
O00P Mo0D O00F 95.61(14)
O00N Mo0D O00F 160.07(15)
O00O Mo0D O00F 76.01(13)
O00J Mo0D O00F 76.44(13)
O00D Mo0D O00F 72.94(12)
O00P Mo0D Mo0E 88.51(12)
O00N Mo0D Mo0E 132.42(13)
O00O Mo0D Mo0E 33.16(10)
O00J Mo0D Mo0E 120.93(10)
O00D Mo0D Mo0E 84.04(9)
O00F Mo0D Mo0E 44.54(8)
O00Q Mo0E O00R 103.87(17)
O00Q Mo0E O00O 101.02(17)
O00R Mo0E O00O 98.77(16)
O00Q Mo0E O00M 99.42(17)
O00R Mo0E O00M 94.57(15)
O00O Mo0E O00M 152.08(14)
O00Q Mo0E O00E 89.65(16)
O00R Mo0E O00E 165.76(14)
O00O Mo0E O00E 82.71(14)
O00M Mo0E O00E 78.59(14)
O00Q Mo0E O00F 162.79(15)
O00R Mo0E O00F 93.32(14)
O00O Mo0E O00F 76.74(13)
O00M Mo0E O00F 78.10(13)
O00E Mo0E O00F 73.15(12)
O00Q Mo0E Mo0D 134.91(13)
O00R Mo0E Mo0D 89.33(12)
O00O Mo0E Mo0D 33.90(10)
O00M Mo0E Mo0D 122.65(10)
O00E Mo0E Mo0D 84.07(10)
O00F Mo0E Mo0D 44.55(8)
O00C Co0A O00B 82.40(15)
O00C Co0A O00H 81.91(14)
O00B Co0A O00H 81.39(15)
O00C Co0A N0A1 94.78(17)
O00B Co0A N0A1 96.88(18)
O00H Co0A N0A1 176.42(17)
O00C Co0A N0A2 176.41(18)
O00B Co0A N0A2 94.14(18)
O00H Co0A N0A2 96.68(17)
N0A1 Co0A N0A2 86.54(19)
O00C Co0A N0A3 97.02(17)
O00B Co0A N0A3 176.68(17)
O00H Co0A N0A3 95.29(17)
N0A1 Co0A N0A3 86.4(2)
N0A2 Co0A N0A3 86.4(2)
O00C Co0A Mo0C 42.48(10)
O00B Co0A Mo0C 89.86(10)
O00H Co0A Mo0C 41.67(10)
N0A1 Co0A Mo0C 135.48(13)
N0A2 Co0A Mo0C 136.96(14)
N0A3 Co0A Mo0C 87.53(14)
O00C Co0A Mo0A 43.32(11)
O00B Co0A Mo0A 41.99(10)
O00H Co0A Mo0A 91.05(10)
N0A1 Co0A Mo0A 85.59(14)
N0A2 Co0A Mo0A 133.65(15)
N0A3 Co0A Mo0A 138.40(13)
Mo0C Co0A Mo0A 70.56(2)
O00C Co0A Mo0B 89.54(10)
O00B Co0A Mo0B 41.88(10)
O00H Co0A Mo0B 41.48(10)
N0A1 Co0A Mo0B 137.55(15)
N0A2 Co0A Mo0B 87.24(13)
N0A3 Co0A Mo0B 134.95(14)
Mo0C Co0A Mo0B 67.919(19)
Mo0A Co0A Mo0B 69.16(2)
O00K Co0B O00I 89.61(14)
O00K Co0B N0B3 175.65(16)
O00I Co0B N0B3 94.74(16)
O00K Co0B N0B1 94.74(15)
O00I Co0B N0B1 88.84(15)
N0B3 Co0B N0B1 85.34(17)
O00K Co0B N0B2 89.80(15)
O00I Co0B N0B2 174.43(16)
N0B3 Co0B N0B2 85.87(16)
N0B1 Co0B N0B2 85.70(16)
O00K Co0B NPY2 88.68(15)
O00I Co0B NPY2 89.89(16)
N0B3 Co0B NPY2 91.34(17)
N0B1 Co0B NPY2 176.33(17)
N0B2 Co0B NPY2 95.63(17)
Co0A O00B Mo0A 99.72(15)
Co0A O00B Mo0B 100.12(16)
Mo0A O00B Mo0B 113.56(15)
Co0A O00C Mo0C 98.73(14)
Co0A O00C Mo0A 98.20(15)
Mo0C O00C Mo0A 114.12(15)
Mo0A O00D Mo0D 111.59(16)
Mo0A O00E Mo0E 112.17(17)
Mo0E O00F Mo0D 90.90(11)
Mo0E O00F Mo0A 94.36(12)
Mo0D O00F Mo0A 94.54(12)
Mo0E O00F Mo0B 170.09(16)
Mo0D O00F Mo0B 89.88(12)
Mo0A O00F Mo0B 95.43(11)
Mo0E O00F Mo0C 87.78(12)
Mo0D O00F Mo0C 170.73(16)
Mo0A O00F Mo0C 94.71(12)
Mo0B O00F Mo0C 89.86(11)
Co0A O00H Mo0C 99.52(15)
Co0A O00H Mo0B 100.45(15)
Mo0C O00H Mo0B 112.00(15)
Mo0B O00I Co0B 145.01(19)
Mo0B O00J Mo0D 116.09(17)
Mo0C O00K Co0B 144.97(19)
Mo0C O00M Mo0E 115.87(17)
Mo0E O00O Mo0D 112.94(16)
C028 N0B2 C025 113.0(4)
C028 N0B2 Co0B 105.6(3)
C025 N0B2 Co0B 110.9(3)
C028 N0B2 H01I 109.1
C025 N0B2 H01I 109.1
Co0B N0B2 H01I 109.1
C02H NPY2 C02E 118.3(4)
C02H NPY2 Co0B 121.9(3)
C02E NPY2 Co0B 119.9(3)
C026 N0B1 C02C 113.4(4)
C026 N0B1 Co0B 106.4(3)
C02C N0B1 Co0B 111.3(3)
C026 N0B1 H01L 108.5
C02C N0B1 H01L 108.5
Co0B N0B1 H01L 108.5
C02Q N0A1 C02O 112.9(5)
C02Q N0A1 Co0A 110.4(4)
C02O N0A1 Co0A 106.0(4)
C02Q N0A1 H01M 109.1
C02O N0A1 H01M 109.1
Co0A N0A1 H01M 109.1
C02K N0A2 C02Y 114.1(4)
C02K N0A2 Co0A 107.0(3)
C02Y N0A2 Co0A 109.4(4)
C02K N0A2 H1O 108.7
C02Y N0A2 H1O 108.7
Co0A N0A2 H1O 108.7
C023 N0B3 C02F 112.3(4)
C023 N0B3 Co0B 106.4(3)
C02F N0B3 Co0B 111.8(3)
C023 N0B3 H1R 108.7
C02F N0B3 H1R 108.7
Co0B N0B3 H1R 108.7
C02M N0A3 C02Z 115.8(5)
C02M N0A3 Co0A 111.4(4)
C02Z N0A3 Co0A 106.9(4)
C02M N0A3 H1S 107.5
C02Z N0A3 H1S 107.5
Co0A N0A3 H1S 107.5
N0B1 C02C C028 108.6(4)
N0B1 C02C H02I 110.0
C028 C02C H02I 110.0
N0B1 C02C H03J 110.0
C028 C02C H03J 110.0
H02I C02C H03J 108.4
NPY2 C02E C02L 123.2(5)
NPY2 C02E H02E 118.4
C02L C02E H02E 118.4
N0B3 C02F C026 107.7(4)
N0B3 C02F H02K 110.2
C026 C02F H02K 110.2
N0B3 C02F H05L 110.2
C026 C02F H05L 110.2
H02K C02F H05L 108.5
NPY2 C02H C02U 121.8(5)
NPY2 C02H H02H 119.1
C02U C02H H02H 119.1
N0A2 C02K C02Q 110.1(5)
N0A2 C02K H03L 109.6
C02Q C02K H03L 109.6
N0A2 C02K H02M 109.6
C02Q C02K H02M 109.6
H03L C02K H02M 108.2
C02E C02L C02R 118.6(5)
C02E C02L H02L 120.7
C02R C02L H02L 120.7
N0A3 C02M C02O 109.2(5)
N0A3 C02M H02N 109.8
C02O C02M H02N 109.8
N0A3 C02M H02O 109.8
C02O C02M H02O 109.8
H02N C02M H02O 108.3
N0A1 C02O C02M 110.5(5)
N0A1 C02O H02P 109.6
C02M C02O H02P 109.6
N0A1 C02O H02Q 109.6
C02M C02O H02Q 109.6
H02P C02O H02Q 108.1
C02K C02Q N0A1 110.5(5)
C02K C02Q H03R 109.6
N0A1 C02Q H03R 109.6
C02K C02Q H03S 109.6
N0A1 C02Q H03S 109.6
H03R C02Q H03S 108.1
C02U C02R C02L 118.2(5)
C02U C02R H02R 120.9
C02L C02R H02R 120.9
C02R C02U C02H 119.8(5)
C02R C02U H02U 120.1
C02H C02U H02U 120.1
C02Z C02Y N0A2 111.7(5)
C02Z C02Y H02T 109.3
N0A2 C02Y H02T 109.3
C02Z C02Y H02$ 109.3
N0A2 C02Y H02$ 109.3
H02T C02Y H02$ 107.9
C02Y C02Z N0A3 106.5(5)
C02Y C02Z H03$ 110.4
N0A3 C02Z H03$ 110.4
C02Y C02Z H02 110.4
N0A3 C02Z H02 110.4
H03$ C02Z H02 108.6
N0B3 C023 C025 107.6(4)
N0B3 C023 H02A 110.2
C025 C023 H02A 110.2
N0B3 C023 H02B 110.2
C025 C023 H02B 110.2
H02A C023 H02B 108.5
N0B2 C025 C023 108.7(4)
N0B2 C025 H02C 110.0
C023 C025 H02C 110.0
N0B2 C025 H02D 110.0
C023 C025 H02D 110.0
H02C C025 H02D 108.3
N0B1 C026 C02F 107.4(4)
N0B1 C026 H03E 110.2
C02F C026 H03E 110.2
N0B1 C026 H02F 110.2
C02F C026 H02F 110.2
H03E C026 H02F 108.5
N0B2 C028 C02C 107.5(4)
N0B2 C028 H02G 110.2
C02C C028 H02G 110.2
N0B2 C028 H03H 110.2
C02C C028 H03H 110.2
H02G C028 H03H 108.5

loop_
_geom_bond_atom_site_label_1
_geom_bond_atom_site_label_2
_geom_bond_distance
Mo1 O1 1.735(3)
Mo1 O4 1.784(3)
Mo1 O5 1.795(3)
Mo1 O2 2.069(3)
Mo1 O3 2.077(3)
Mo1 O6 2.299(3)
Mo1 Co1 3.0200(8)
Mo2 O7 1.708(3)
Mo2 O9 1.776(3)
Mo2 O10 1.861(3)
Mo2 O8 2.015(3)
Mo2 O2 2.089(3)
Mo2 O6 2.367(3)
Mo2 Co1 3.0351(8)
Mo3 O012 1.713(3)
Mo3 O11 1.772(3)
Mo3 O13 1.861(3)
Mo3 O3 2.033(3)
Mo3 O8 2.046(3)
Mo3 O6 2.362(3)
Mo3 Co1 3.0366(8)
Mo4 O16 1.705(3)
Mo4 O14 1.728(3)
Mo4 O15 1.922(3)
Mo4 O10 1.951(3)
Mo4 O4 2.242(3)
Mo4 O6 2.280(3)
Mo4 Mo5 3.2061(5)
Mo5 O17 1.714(3)
Mo5 O18 1.719(3)
Mo5 O15 1.906(3)
Mo5 O13 2.011(3)
Mo5 O5 2.197(3)
Mo5 O6 2.254(3)
Co1 O2 1.904(3)
Co1 O3 1.910(3)
Co1 O8 1.920(3)
Co1 N13 1.946(4)
Co1 N12 1.953(4)
Co1 N011 1.957(4)
Co2 O11 1.901(3)
Co2 O9 1.917(3)
Co2 N21 1.939(4)
Co2 N023 1.945(4)
Co2 N022 1.955(4)
Co2 NPY1 1.988(4)
N12 C020 1.484(6)
N12 C02A 1.495(6)
N12 H01C 1.0000
N13 C029 1.481(6)
N13 C021 1.503(6)
N13 H01D 1.0000
N21 C02G 1.491(6)
N21 C024 1.492(6)
N21 H01N 1.0000
NPY1 C02J 1.345(7)
NPY1 C02S 1.347(7)
N011 C02I 1.480(7)
N011 C022 1.500(6)
N011 H1Q 1.0000
N022 C02B 1.482(6)
N022 C02D 1.519(6)
N022 H1U 1.0000
N023 C02T 1.496(8)
N023 C02N 1.520(7)
N023 H1X 1.0000
C02A C02I 1.513(7)
C02A H06J 0.9900
C02A H06K 0.9900
C02B C02N 1.514(9)
C02B H04E 0.9900
C02B H04H 0.9900
C02D C024 1.506(7)
C02D H04J 0.9900
C02D H04K 0.9900
C02G C02T 1.506(8)
C02G H04L 0.9900
C02G H04M 0.9900
C02I H06L 0.9900
C02I H06M 0.9900
C02J C02X 1.381(8)
C02J H02J 0.9500
C02N H04P 0.9900
C02N H04Q 0.9900
C02S C02W 1.386(8)
C02S H02S 0.9500
C02T H04T 0.9900
C02T H04U 0.9900
C02V C02X 1.375(10)
C02V C02W 1.385(9)
C02V H02V 0.9500
C02W H02W 0.9500
C02X H02X 0.9500
C020 C021 1.517(7)
C020 H06A 0.9900
C020 H06B 0.9900
C021 H06C 0.9900
C021 H06D 0.9900
C022 C029 1.515(8)
C022 H06E 0.9900
C022 H06F 0.9900
C024 H05C 0.9900
C024 H05D 0.9900
C029 H06H 0.9900
C029 H06I 0.9900
Mo0A O00A 1.715(4)
Mo0A O00D 1.791(4)
Mo0A O00E 1.800(3)
Mo0A O00B 2.051(3)
Mo0A O00C 2.094(3)
Mo0A O00F 2.300(3)
Mo0A Co0A 3.0215(9)
Mo0B O00G 1.712(3)
Mo0B O00I 1.780(3)
Mo0B O00J 1.852(3)
Mo0B O00H 2.046(3)
Mo0B O00B 2.060(3)
Mo0B O00F 2.348(3)
Mo0B Co0A 3.0377(9)
Mo0C O00L 1.709(4)
Mo0C O00K 1.783(3)
Mo0C O00M 1.843(3)
Mo0C O00H 2.020(3)
Mo0C O00C 2.047(3)
Mo0C O00F 2.424(3)
Mo0C Co0A 2.9968(9)
Mo0D O00P 1.706(3)
Mo0D O00N 1.714(4)
Mo0D O00O 1.943(4)
Mo0D O00J 1.977(3)
Mo0D O00D 2.240(3)
Mo0D O00F 2.251(3)
Mo0D Mo0E 3.2085(6)
Mo0E O00Q 1.709(4)
Mo0E O00R 1.729(3)
Mo0E O00O 1.905(4)
Mo0E O00M 1.983(3)
Mo0E O00E 2.213(3)
Mo0E O00F 2.251(3)
Co0A O00C 1.899(3)
Co0A O00B 1.900(4)
Co0A O00H 1.905(3)
Co0A N0A1 1.937(4)
Co0A N0A2 1.942(4)
Co0A N0A3 1.957(5)
Co0B O00K 1.894(3)
Co0B O00I 1.911(3)
Co0B N0B3 1.951(4)
Co0B N0B1 1.952(4)
Co0B N0B2 1.967(4)
Co0B NPY2 1.988(4)
N0B2 C028 1.494(6)
N0B2 C025 1.506(6)
N0B2 H01I 1.0000
NPY2 C02H 1.338(7)
NPY2 C02E 1.341(6)
N0B1 C026 1.489(6)
N0B1 C02C 1.499(6)
N0B1 H01L 1.0000
N0A1 C02Q 1.489(7)
N0A1 C02O 1.493(8)
N0A1 H01M 1.0000
N0A2 C02K 1.455(7)
N0A2 C02Y 1.524(8)
N0A2 H1O 1.0000
N0B3 C023 1.498(6)
N0B3 C02F 1.507(6)
N0B3 H1R 1.0000
N0A3 C02M 1.488(7)
N0A3 C02Z 1.497(7)
N0A3 H1S 1.0000
C02C C028 1.512(7)
C02C H02I 0.9900
C02C H03J 0.9900
C02E C02L 1.375(7)
C02E H02E 0.9500
C02F C026 1.518(7)
C02F H02K 0.9900
C02F H05L 0.9900
C02H C02U 1.386(7)
C02H H02H 0.9500
C02K C02Q 1.488(9)
C02K H03L 0.9900
C02K H02M 0.9900
C02L C02R 1.395(9)
C02L H02L 0.9500
C02M C02O 1.496(9)
C02M H02N 0.9900
C02M H02O 0.9900
C02O H02P 0.9900
C02O H02Q 0.9900
C02Q H03R 0.9900
C02Q H03S 0.9900
C02R C02U 1.379(8)
C02R H02R 0.9500
C02U H02U 0.9500
C02Y C02Z 1.496(10)
C02Y H02T 0.9900
C02Y H02$ 0.9900
C02Z H03$ 0.9900
C02Z H02 0.9900
C023 C025 1.516(7)
C023 H02A 0.9900
C023 H02B 0.9900
C025 H02C 0.9900
C025 H02D 0.9900
C026 H03E 0.9900
C026 H02F 0.9900
C028 H02G 0.9900
C028 H03H 0.9900
